data_4102897
loop_
_publ_author_name
'Pan\<ce Naumov'
'Petre Makreski'
'Gjorgji Petru\<sevski'
'Tom\<ce Run\<cevski'
'Gligor Jovanovski'

_publ_section_title
;
 Visualization of a Discrete Solid-State Process with Steady-State X-ray
 Diffraction: Observation of Hopping of Sulfur Atoms in Single Crystals of
 Realgar
;
_journal_name_full 'Journal of the American Chemical Society'
_journal_page_first 11398
_journal_page_last 11401
_journal_paper_doi 10.1021/ja1030672
_journal_volume 132
_journal_year 2010
_chemical_formula_sum 'As4 S4'
_chemical_formula_weight 427.92
_chemical_name_systematic
;
 ?
;
_space_group_IT_number 14
_symmetry_cell_setting monoclinic
_symmetry_space_group_name_Hall '-P 2yn'
_symmetry_space_group_name_H-M 'P 1 21/n 1'
_atom_sites_solution_hydrogens geom
_atom_sites_solution_primary direct
_atom_sites_solution_secondary difmap
_audit_creation_method SHELXL-97
_cell_angle_alpha 90.00
_cell_angle_beta 106.151(5)
_cell_angle_gamma 90.00
_cell_formula_units_Z 4
_cell_length_a 9.3479(6)
_cell_length_b 13.5823(10)
_cell_length_c 6.5943(5)
_cell_measurement_temperature 293(2)
_cell_volume 804.21(10)
_computing_structure_refinement 'SHELXL-97 (Sheldrick, 1997)'
_diffrn_ambient_temperature 293(2)
_diffrn_measured_fraction_theta_full 0.895
_diffrn_measured_fraction_theta_max 0.895
_diffrn_radiation_monochromator graphite
_diffrn_radiation_source 'fine-focus sealed tube'
_diffrn_radiation_type MoK\a
_diffrn_radiation_wavelength 0.71073
_diffrn_reflns_av_R_equivalents 0.0693
_diffrn_reflns_av_sigmaI/netI 0.0916
_diffrn_reflns_limit_h_max 15
_diffrn_reflns_limit_h_min -15
_diffrn_reflns_limit_k_max 22
_diffrn_reflns_limit_k_min -23
_diffrn_reflns_limit_l_max 11
_diffrn_reflns_limit_l_min -10
_diffrn_reflns_number 12927
_diffrn_reflns_theta_full 38.34
_diffrn_reflns_theta_max 38.34
_diffrn_reflns_theta_min 2.72
_exptl_absorpt_coefficient_mu 17.412
_exptl_crystal_density_diffrn 3.534
_exptl_crystal_density_method 'not measured'
_exptl_crystal_F_000 784
_refine_diff_density_max 2.455
_refine_diff_density_min -1.325
_refine_diff_density_rms 0.430
_refine_ls_extinction_method none
_refine_ls_goodness_of_fit_ref 0.954
_refine_ls_hydrogen_treatment mixed
_refine_ls_matrix_type full
_refine_ls_number_parameters 73
_refine_ls_number_reflns 4017
_refine_ls_number_restraints 0
_refine_ls_restrained_S_all 0.954
_refine_ls_R_factor_all 0.1568
_refine_ls_R_factor_gt 0.0730
_refine_ls_shift/su_max 0.000
_refine_ls_shift/su_mean 0.000
_refine_ls_structure_factor_coef Fsqd
_refine_ls_weighting_details 'calc w=1/[\s^2^(Fo^2^)+(0.1125P)^2^+0.0000P] where P=(Fo^2^+2Fc^2^)/3'
_refine_ls_weighting_scheme calc
_refine_ls_wR_factor_gt 0.1689
_refine_ls_wR_factor_ref 0.2054
_reflns_number_gt 2006
_reflns_number_total 4017
_reflns_threshold_expression >2sigma(I)
_cod_data_source_file ja1030672_re11-10.cif
_cod_data_source_block re11-10
_cod_database_code 4102897

loop_
_symmetry_equiv_pos_as_xyz
'x, y, z'
'-x+1/2, y+1/2, -z+1/2'
'-x, -y, -z'
'x-1/2, -y-1/2, z-1/2'

loop_
_atom_site_label
_atom_site_type_symbol
_atom_site_fract_x
_atom_site_fract_y
_atom_site_fract_z
_atom_site_U_iso_or_equiv
_atom_site_adp_type
_atom_site_occupancy
_atom_site_symmetry_multiplicity
_atom_site_calc_flag
As3 As 0.17928(8) 0.62675(6) 0.32319(13) 0.0415(2) Uani 1 1 d
As1 As 0.37754(9) 0.47931(6) 0.73555(14) 0.0423(2) Uani 1 1 d
As2 As 0.07636(8) 0.63913(6) 0.64465(14) 0.0412(2) Uani 1 1 d
As4 As 0.45960(8) 0.66071(6) 0.78508(14) 0.0444(2) Uani 1 1 d
S2 S 0.2860(2) 0.47728(14) 0.3844(4) 0.0437(4) Uani 1 1 d
S1 S 0.1547(2) 0.49411(15) 0.7986(3) 0.0441(4) Uani 1 1 d
S3 S 0.2606(2) 0.72574(15) 0.8608(4) 0.0465(5) Uani 1 1 d
S4 S 0.3931(2) 0.71010(15) 0.4491(4) 0.0477(5) Uani 1 1 d

loop_
_atom_site_aniso_label
_atom_site_aniso_U_11
_atom_site_aniso_U_22
_atom_site_aniso_U_33
_atom_site_aniso_U_23
_atom_site_aniso_U_13
_atom_site_aniso_U_12
As3 0.0413(4) 0.0429(4) 0.0424(5) 0.0035(3) 0.0152(3) 0.0015(3)
As1 0.0448(4) 0.0363(4) 0.0472(5) 0.0040(3) 0.0150(4) 0.0050(3)
As2 0.0387(3) 0.0368(4) 0.0530(6) -0.0022(3) 0.0208(4) 0.0010(3)
As4 0.0407(4) 0.0436(4) 0.0497(6) -0.0027(3) 0.0138(4) -0.0056(3)
S2 0.0447(9) 0.0417(9) 0.0478(12) -0.0052(8) 0.0179(9) 0.0030(7)
S1 0.0497(9) 0.0390(9) 0.0493(12) 0.0025(8) 0.0233(9) -0.0040(7)
S3 0.0531(10) 0.0382(9) 0.0522(13) -0.0081(8) 0.0212(9) -0.0032(8)
S4 0.0477(9) 0.0463(10) 0.0539(13) 0.0054(9) 0.0222(9) -0.0080(8)

loop_
_atom_type_symbol
_atom_type_description
_atom_type_scat_dispersion_real
_atom_type_scat_dispersion_imag
_atom_type_scat_source
S S 0.1246 0.1234 'International Tables Vol C Tables 4.2.6.8 and 6.1.1.4'
As As 0.0499 2.0058 'International Tables Vol C Tables 4.2.6.8 and 6.1.1.4'

loop_
_geom_angle_atom_site_label_1
_geom_angle_atom_site_label_2
_geom_angle_atom_site_label_3
_geom_angle
S4 As3 S2 94.82(8)
S4 As3 As2 99.28(6)
S2 As3 As2 99.23(6)
S2 As1 S1 94.91(8)
S2 As1 As4 99.09(6)
S1 As1 As4 98.63(6)
S3 As2 S1 94.40(9)
S3 As2 As3 99.29(6)
S1 As2 As3 99.57(5)
S4 As4 S3 94.80(9)
S4 As4 As1 99.84(7)
S3 As4 As1 99.74(6)
As1 S2 As3 101.41(8)
As1 S1 As2 101.40(7)
As4 S3 As2 100.98(8)
As4 S4 As3 100.89(7)

loop_
_geom_bond_atom_site_label_1
_geom_bond_atom_site_label_2
_geom_bond_distance
As3 S4 2.246(2)
As3 S2 2.248(2)
As3 As2 2.5655(11)
As1 S2 2.234(2)
As1 S1 2.2438(17)
As1 As4 2.5741(12)
As2 S3 2.240(2)
As2 S1 2.244(2)
As4 S4 2.231(2)
As4 S3 2.238(2)
